data_7039483
loop_
_publ_author_name
'Garc\'ia-Rodr\'iguez, Jaime'
'Gonz\'alez, Jairo'
'Santamar\'ia, Javier'
'Su\'arez-Sobrino, \'Angel L'
'Rodr\'iguez, Miguel A'

_publ_section_title
;
 Higher-order cyclization reactions of alkenyl Fischer carbene complexes:
 a new selective all-carbon [8 + 2] cyclization with 8-methoxyheptafulvene
 and computational mechanistic analysis.
;
_journal_issue 28
_journal_name_full 'Dalton transactions (Cambridge, England : 2003)'
_journal_page_first 11353
_journal_page_last 11361
_journal_paper_doi 10.1039/c6dt01465h
_journal_volume 45
_journal_year 2016
_chemical_formula_moiety 'C19 H26 O3'
_chemical_formula_sum 'C19 H26 O3'
_chemical_formula_weight 302.40
_chemical_name_systematic
;
 ?
;
_space_group_IT_number 2
_symmetry_cell_setting triclinic
_symmetry_space_group_name_Hall '-P 1'
_symmetry_space_group_name_H-M 'P -1'
_atom_sites_solution_hydrogens geom
_atom_sites_solution_primary direct
_atom_sites_solution_secondary difmap
_audit_creation_method SHELXL-97
_audit_update_record
;
2014-09-25 deposited with the CCDC.
2016-06-10 downloaded from the CCDC.
;
_cell_angle_alpha 100.602(4)
_cell_angle_beta 98.957(4)
_cell_angle_gamma 115.369(5)
_cell_formula_units_Z 2
_cell_length_a 8.9457(4)
_cell_length_b 9.2864(5)
_cell_length_c 11.7075(5)
_cell_measurement_reflns_used 7418
_cell_measurement_temperature 150(2)
_cell_measurement_theta_max 73.5548
_cell_measurement_theta_min 3.9743
_cell_volume 833.13(8)
_computing_cell_refinement
;
CrysAlis RED, Oxford Diffraction Ltd.,
Version 1.171.32.5 (release 08-05-2007 CrysAlis171 .NET)
(compiled May  8 2007,13:10:02)
;
_computing_data_collection
;
CrysAlis CCD, Oxford Diffraction Ltd.,
Version 1.171.32.5 (release 08-05-2007 CrysAlis171 .NET)
(compiled May  8 2007,13:10:02)
;
_computing_data_reduction
;
CrysAlis RED, Oxford Diffraction Ltd.,
Version 1.171.32.5 (release 08-05-2007 CrysAlis171 .NET)
(compiled May  8 2007,13:10:02)
;
_computing_molecular_graphics 'PLATON (Spek, 2006)'
_computing_publication_material 'SHELXL-97(Sheldrick, 1997)'
_computing_structure_refinement 'SHELXL-97 (Sheldrick, 1997)'
_computing_structure_solution 'SIR-92 (Altomare, 1994)'
_diffrn_ambient_temperature 150(2)
_diffrn_detector_area_resol_mean 8.2640
_diffrn_measured_fraction_theta_full 0.945
_diffrn_measured_fraction_theta_max 0.912
_diffrn_measurement_device_type
;
 Oxford Diffraction Xcalibur Nova
;
_diffrn_measurement_method '\f and \w scans'
_diffrn_radiation_monochromator graphite
_diffrn_radiation_source 'Nova (Cu) X-ray Source'
_diffrn_radiation_type CuK\a
_diffrn_radiation_wavelength 1.54184
_diffrn_reflns_av_R_equivalents 0.0112
_diffrn_reflns_av_sigmaI/netI 0.0090
_diffrn_reflns_limit_h_max 10
_diffrn_reflns_limit_h_min -10
_diffrn_reflns_limit_k_max 11
_diffrn_reflns_limit_k_min -10
_diffrn_reflns_limit_l_max 14
_diffrn_reflns_limit_l_min -11
_diffrn_reflns_number 7829
_diffrn_reflns_theta_full 70.00
_diffrn_reflns_theta_max 73.79
_diffrn_reflns_theta_min 3.98
_diffrn_standards_number 0
_exptl_absorpt_coefficient_mu 0.633
_exptl_absorpt_correction_T_max 1.00000
_exptl_absorpt_correction_T_min 0.49196
_exptl_absorpt_correction_type multi-scan
_exptl_absorpt_process_details
;
CrysAlis RED, Oxford Diffraction Ltd.,
Version 1.171.32.15 (release 10-01-2008 CrysAlis171 .NET)
(compiled Jan 10 2008,16:37:18)
Empirical absorption correction using spherical harmonics,
 implemented in SCALE3 ABSPACK scaling algorithm.
;
_exptl_crystal_colour colorless
_exptl_crystal_density_diffrn 1.205
_exptl_crystal_density_method 'not measured'
_exptl_crystal_description prism
_exptl_crystal_F_000 328
_exptl_crystal_size_max 0.30
_exptl_crystal_size_mid 0.16
_exptl_crystal_size_min 0.15
_refine_diff_density_max 0.254
_refine_diff_density_min -0.189
_refine_diff_density_rms 0.037
_refine_ls_extinction_method none
_refine_ls_goodness_of_fit_ref 1.073
_refine_ls_hydrogen_treatment noref
_refine_ls_matrix_type full
_refine_ls_number_parameters 201
_refine_ls_number_reflns 3068
_refine_ls_number_restraints 0
_refine_ls_restrained_S_all 1.073
_refine_ls_R_factor_all 0.0422
_refine_ls_R_factor_gt 0.0402
_refine_ls_shift/su_max 0.000
_refine_ls_shift/su_mean 0.000
_refine_ls_structure_factor_coef Fsqd
_refine_ls_weighting_details 'calc w=1/[\s^2^(Fo^2^)+(0.0522P)^2^+0.2986P] where P=(Fo^2^+2Fc^2^)/3'
_refine_ls_weighting_scheme calc
_refine_ls_wR_factor_gt 0.1036
_refine_ls_wR_factor_ref 0.1104
_reflns_number_gt 2939
_reflns_number_total 3068
_reflns_threshold_expression >2sigma(I)
_cod_data_source_file c6dt01465h2.cif
_cod_data_source_block 5
_cod_depositor_comments 'Adding full bibliography for 7039483--7039484.cif.'
_cod_original_cell_volume 833.13(7)
_cod_database_code 7039483

loop_
_symmetry_equiv_pos_as_xyz
'x, y, z'
'-x, -y, -z'

loop_
_atom_site_label
_atom_site_type_symbol
_atom_site_fract_x
_atom_site_fract_y
_atom_site_fract_z
_atom_site_U_iso_or_equiv
_atom_site_adp_type
_atom_site_occupancy
_atom_site_symmetry_multiplicity
_atom_site_calc_flag
_atom_site_refinement_flags
O1 O 0.87734(12) 0.08035(11) 0.22746(8) 0.0324(2) Uani 1 1 d .
O2 O 0.86649(14) 0.62754(12) 0.24224(9) 0.0398(3) Uani 1 1 d .
O3 O 0.89357(14) 0.61902(12) 0.43357(9) 0.0408(3) Uani 1 1 d .
C1 C 0.79124(16) 0.13444(15) 0.14580(11) 0.0284(3) Uani 1 1 d .
H1 H 0.7791 0.0811 0.0621 0.034 Uiso 1 1 calc R
C12 C 1.07588(16) 0.39538(14) 0.17727(11) 0.0271(3) Uani 1 1 d .
C10 C 0.88765(15) 0.32467(14) 0.17377(11) 0.0267(3) Uani 1 1 d .
H10 H 0.8328 0.3561 0.1107 0.032 Uiso 1 1 calc R
C2 C 0.61623(16) 0.10018(15) 0.16737(11) 0.0284(3) Uani 1 1 d .
H2 H 0.5494 0.1060 0.0953 0.034 Uiso 1 1 calc R
C16 C 1.37472(18) 0.50966(18) 0.28190(14) 0.0383(3) Uani 1 1 d .
H16 H 1.4589 0.5470 0.3537 0.046 Uiso 1 1 calc R
C11 C 0.87011(15) 0.55377(15) 0.31600(11) 0.0271(3) Uani 1 1 d .
C3 C 0.51539(18) -0.07380(16) 0.18034(13) 0.0356(3) Uani 1 1 d .
H3A H 0.5027 -0.1541 0.1087 0.043 Uiso 1 1 calc R
H3B H 0.5821 -0.0857 0.2482 0.043 Uiso 1 1 calc R
C8 C 0.65151(16) 0.25111(15) 0.27218(12) 0.0285(3) Uani 1 1 d .
H8 H 0.5806 0.3002 0.2436 0.034 Uiso 1 1 calc R
C5 C 0.33725(18) -0.06185(18) 0.32866(14) 0.0400(3) Uani 1 1 d .
H5B H 0.3916 -0.1105 0.3758 0.048 Uiso 1 1 calc R
H5A H 0.2191 -0.1067 0.3331 0.048 Uiso 1 1 calc R
C4 C 0.33761(17) -0.11651(17) 0.19879(13) 0.0378(3) Uani 1 1 d .
H4A H 0.2874 -0.0648 0.1517 0.045 Uiso 1 1 calc R
H4B H 0.2654 -0.2358 0.1681 0.045 Uiso 1 1 calc R
C9 C 0.84355(15) 0.37843(14) 0.29011(11) 0.0260(3) Uani 1 1 d .
H9 H 0.9151 0.3689 0.3577 0.031 Uiso 1 1 calc R
C14 C 1.20441(17) 0.45199(16) 0.28334(12) 0.0336(3) Uani 1 1 d .
H14 H 1.1755 0.4511 0.3563 0.040 Uiso 1 1 calc R
C13 C 1.12370(17) 0.39899(16) 0.06975(12) 0.0318(3) Uani 1 1 d .
H13 H 1.0400 0.3625 -0.0021 0.038 Uiso 1 1 calc R
C15 C 1.29379(18) 0.45599(18) 0.06810(13) 0.0373(3) Uani 1 1 d .
H15 H 1.3232 0.4566 -0.0046 0.045 Uiso 1 1 calc R
C19 C 0.9118(2) 0.78466(18) 0.46733(15) 0.0454(4) Uani 1 1 d .
H19A H 1.0079 0.8591 0.4443 0.068 Uiso 1 1 calc R
H19B H 0.9303 0.8208 0.5529 0.068 Uiso 1 1 calc R
H19C H 0.8094 0.7841 0.4272 0.068 Uiso 1 1 calc R
C18 C 0.9589(2) -0.0043(2) 0.17409(16) 0.0520(4) Uani 1 1 d .
H18C H 0.8767 -0.0966 0.1072 0.078 Uiso 1 1 calc R
H18A H 1.0065 -0.0440 0.2325 0.078 Uiso 1 1 calc R
H18B H 1.0491 0.0701 0.1462 0.078 Uiso 1 1 calc R
C17 C 1.42033(18) 0.51208(17) 0.17456(14) 0.0378(3) Uani 1 1 d .
H17 H 1.5347 0.5509 0.1737 0.045 Uiso 1 1 calc R
C7 C 0.61697(18) 0.21605(18) 0.39021(13) 0.0370(3) Uani 1 1 d .
H7A H 0.6709 0.3207 0.4528 0.044 Uiso 1 1 calc R
H7B H 0.6708 0.1504 0.4122 0.044 Uiso 1 1 calc R
C6 C 0.42654(19) 0.12437(19) 0.38663(14) 0.0422(4) Uani 1 1 d .
H6B H 0.4160 0.1443 0.4685 0.051 Uiso 1 1 calc R
H6A H 0.3667 0.1721 0.3433 0.051 Uiso 1 1 calc R

loop_
_atom_site_aniso_label
_atom_site_aniso_U_11
_atom_site_aniso_U_22
_atom_site_aniso_U_33
_atom_site_aniso_U_23
_atom_site_aniso_U_13
_atom_site_aniso_U_12
O1 0.0393(5) 0.0297(5) 0.0330(5) 0.0098(4) 0.0119(4) 0.0193(4)
O2 0.0570(6) 0.0287(5) 0.0339(6) 0.0105(4) 0.0096(5) 0.0204(5)
O3 0.0657(7) 0.0277(5) 0.0308(6) 0.0057(4) 0.0164(5) 0.0235(5)
C1 0.0334(6) 0.0239(6) 0.0251(7) 0.0050(5) 0.0083(5) 0.0115(5)
C12 0.0320(6) 0.0206(5) 0.0291(7) 0.0069(5) 0.0107(5) 0.0118(5)
C10 0.0302(6) 0.0234(6) 0.0256(7) 0.0071(5) 0.0083(5) 0.0114(5)
C2 0.0307(6) 0.0238(6) 0.0259(7) 0.0060(5) 0.0063(5) 0.0094(5)
C16 0.0326(7) 0.0392(7) 0.0360(8) 0.0086(6) 0.0052(6) 0.0127(6)
C11 0.0252(6) 0.0240(6) 0.0279(7) 0.0044(5) 0.0064(5) 0.0093(5)
C3 0.0380(7) 0.0241(6) 0.0392(8) 0.0078(5) 0.0129(6) 0.0094(5)
C8 0.0291(6) 0.0253(6) 0.0293(7) 0.0067(5) 0.0085(5) 0.0112(5)
C5 0.0317(7) 0.0417(8) 0.0451(9) 0.0191(7) 0.0138(6) 0.0120(6)
C4 0.0332(7) 0.0294(6) 0.0396(8) 0.0099(6) 0.0067(6) 0.0057(5)
C9 0.0284(6) 0.0222(6) 0.0256(7) 0.0058(5) 0.0077(5) 0.0106(5)
C14 0.0345(7) 0.0326(6) 0.0288(7) 0.0073(5) 0.0099(5) 0.0114(5)
C13 0.0364(7) 0.0301(6) 0.0297(7) 0.0082(5) 0.0108(5) 0.0158(5)
C15 0.0415(7) 0.0381(7) 0.0395(8) 0.0134(6) 0.0208(6) 0.0207(6)
C19 0.0668(10) 0.0282(7) 0.0428(9) 0.0042(6) 0.0211(8) 0.0238(7)
C18 0.0720(11) 0.0500(9) 0.0544(10) 0.0158(8) 0.0223(9) 0.0445(9)
C17 0.0324(7) 0.0364(7) 0.0481(9) 0.0141(6) 0.0168(6) 0.0165(6)
C7 0.0354(7) 0.0358(7) 0.0323(8) 0.0071(6) 0.0123(6) 0.0102(6)
C6 0.0392(8) 0.0438(8) 0.0420(9) 0.0123(6) 0.0194(6) 0.0151(6)

loop_
_atom_type_symbol
_atom_type_description
_atom_type_scat_dispersion_real
_atom_type_scat_dispersion_imag
_atom_type_scat_source
C C 0.0181 0.0091 'International Tables Vol C Tables 4.2.6.8 and 6.1.1.4'
H H 0.0000 0.0000 'International Tables Vol C Tables 4.2.6.8 and 6.1.1.4'
O O 0.0492 0.0322 'International Tables Vol C Tables 4.2.6.8 and 6.1.1.4'

loop_
_geom_angle_atom_site_label_1
_geom_angle_atom_site_label_2
_geom_angle_atom_site_label_3
_geom_angle
C18 O1 C1 114.09(11)
C11 O3 C19 115.93(11)
O1 C1 C2 110.21(10)
O1 C1 C10 110.12(10)
C2 C1 C10 103.36(10)
O1 C1 H1 111.0
C2 C1 H1 111.0
C10 C1 H1 111.0
C14 C12 C13 117.99(12)
C14 C12 C10 122.85(11)
C13 C12 C10 119.12(11)
C12 C10 C9 117.02(10)
C12 C10 C1 114.48(10)
C9 C10 C1 101.41(9)
C12 C10 H10 107.8
C9 C10 H10 107.8
C1 C10 H10 107.8
C3 C2 C1 113.03(10)
C3 C2 C8 117.81(11)
C1 C2 C8 105.70(10)
C3 C2 H2 106.5
C1 C2 H2 106.5
C8 C2 H2 106.5
C17 C16 C14 120.43(13)
C17 C16 H16 119.8
C14 C16 H16 119.8
O2 C11 O3 122.89(11)
O2 C11 C9 125.61(12)
O3 C11 C9 111.46(10)
C4 C3 C2 115.33(11)
C4 C3 H3A 108.4
C2 C3 H3A 108.4
C4 C3 H3B 108.4
C2 C3 H3B 108.4
H3A C3 H3B 107.5
C7 C8 C2 116.98(11)
C7 C8 C9 111.57(10)
C2 C8 C9 104.35(9)
C7 C8 H8 107.9
C2 C8 H8 107.9
C9 C8 H8 107.9
C4 C5 C6 115.81(12)
C4 C5 H5B 108.3
C6 C5 H5B 108.3
C4 C5 H5A 108.3
C6 C5 H5A 108.3
H5B C5 H5A 107.4
C5 C4 C3 114.15(12)
C5 C4 H4A 108.7
C3 C4 H4A 108.7
C5 C4 H4B 108.7
C3 C4 H4B 108.7
H4A C4 H4B 107.6
C11 C9 C10 112.68(10)
C11 C9 C8 111.43(10)
C10 C9 C8 105.39(10)
C11 C9 H9 109.1
C10 C9 H9 109.1
C8 C9 H9 109.1
C16 C14 C12 120.99(12)
C16 C14 H14 119.5
C12 C14 H14 119.5
C15 C13 C12 121.10(13)
C15 C13 H13 119.5
C12 C13 H13 119.5
C13 C15 C17 120.21(13)
C13 C15 H15 119.9
C17 C15 H15 119.9
O3 C19 H19A 109.5
O3 C19 H19B 109.5
H19A C19 H19B 109.5
O3 C19 H19C 109.5
H19A C19 H19C 109.5
H19B C19 H19C 109.5
O1 C18 H18C 109.5
O1 C18 H18A 109.5
H18C C18 H18A 109.5
O1 C18 H18B 109.5
H18C C18 H18B 109.5
H18A C18 H18B 109.5
C16 C17 C15 119.29(13)
C16 C17 H17 120.4
C15 C17 H17 120.4
C8 C7 C6 114.62(12)
C8 C7 H7A 108.6
C6 C7 H7A 108.6
C8 C7 H7B 108.6
C6 C7 H7B 108.6
H7A C7 H7B 107.6
C5 C6 C7 115.53(12)
C5 C6 H6B 108.4
C7 C6 H6B 108.4
C5 C6 H6A 108.4
C7 C6 H6A 108.4
H6B C6 H6A 107.5

loop_
_geom_bond_atom_site_label_1
_geom_bond_atom_site_label_2
_geom_bond_distance
O1 C18 1.4121(17)
O1 C1 1.4277(15)
O2 C11 1.2016(16)
O3 C11 1.3416(16)
O3 C19 1.4456(16)
C1 C2 1.5303(17)
C1 C10 1.5380(16)
C1 H1 0.9800
C12 C14 1.3920(19)
C12 C13 1.3926(18)
C12 C10 1.5130(17)
C10 C9 1.5316(17)
C10 H10 0.9800
C2 C3 1.5269(17)
C2 C8 1.5612(17)
C2 H2 0.9800
C16 C17 1.382(2)
C16 C14 1.3859(19)
C16 H16 0.9300
C11 C9 1.5047(16)
C3 C4 1.5268(19)
C3 H3A 0.9700
C3 H3B 0.9700
C8 C7 1.5242(18)
C8 C9 1.5650(16)
C8 H8 0.9800
C5 C4 1.513(2)
C5 C6 1.518(2)
C5 H5B 0.9700
C5 H5A 0.9700
C4 H4A 0.9700
C4 H4B 0.9700
C9 H9 0.9800
C14 H14 0.9300
C13 C15 1.3851(19)
C13 H13 0.9300
C15 C17 1.387(2)
C15 H15 0.9300
C19 H19A 0.9600
C19 H19B 0.9600
C19 H19C 0.9600
C18 H18C 0.9600
C18 H18A 0.9600
C18 H18B 0.9600
C17 H17 0.9300
C7 C6 1.5332(19)
C7 H7A 0.9700
C7 H7B 0.9700
C6 H6B 0.9700
C6 H6A 0.9700

loop_
_geom_torsion_atom_site_label_1
_geom_torsion_atom_site_label_2
_geom_torsion_atom_site_label_3
_geom_torsion_atom_site_label_4
_geom_torsion
C18 O1 C1 C2 137.03(12)
C18 O1 C1 C10 -109.57(13)
C14 C12 C10 C9 24.22(17)
C13 C12 C10 C9 -158.22(11)
C14 C12 C10 C1 -94.22(14)
C13 C12 C10 C1 83.33(14)
O1 C1 C10 C12 53.71(14)
C2 C1 C10 C12 171.43(10)
O1 C1 C10 C9 -73.25(12)
C2 C1 C10 C9 44.47(12)
O1 C1 C2 C3 -45.91(14)
C10 C1 C2 C3 -163.57(11)
O1 C1 C2 C8 84.34(11)
C10 C1 C2 C8 -33.32(12)
C19 O3 C11 O2 0.99(19)
C19 O3 C11 C9 -177.04(11)
C1 C2 C3 C4 -178.48(11)
C8 C2 C3 C4 57.69(16)
C3 C2 C8 C7 12.79(17)
C1 C2 C8 C7 -114.64(12)
C3 C2 C8 C9 136.58(11)
C1 C2 C8 C9 9.15(12)
C6 C5 C4 C3 65.61(17)
C2 C3 C4 C5 -85.63(15)
O2 C11 C9 C10 25.07(17)
O3 C11 C9 C10 -156.97(10)
O2 C11 C9 C8 -93.16(15)
O3 C11 C9 C8 84.79(13)
C12 C10 C9 C11 74.21(13)
C1 C10 C9 C11 -160.51(10)
C12 C10 C9 C8 -164.07(10)
C1 C10 C9 C8 -38.79(12)
C7 C8 C9 C11 -91.74(13)
C2 C8 C9 C11 141.05(10)
C7 C8 C9 C10 145.73(11)
C2 C8 C9 C10 18.51(12)
C17 C16 C14 C12 0.0(2)
C13 C12 C14 C16 -0.22(19)
C10 C12 C14 C16 177.36(12)
C14 C12 C13 C15 0.47(19)
C10 C12 C13 C15 -177.21(11)
C12 C13 C15 C17 -0.5(2)
C14 C16 C17 C15 -0.1(2)
C13 C15 C17 C16 0.3(2)
C2 C8 C7 C6 -73.02(16)
C9 C8 C7 C6 166.95(11)
C4 C5 C6 C7 -59.39(18)
C8 C7 C6 C5 79.51(17)
